data_7123240
loop_
_publ_author_name
'Yang, Lifeng'
'Jin, Anye'
'Ge, Lisha'
'Cui, Xili'
'Xing, Huabin'

_publ_section_title
;
 A novel interpenetrated anion-pillared porous material with high water
 tolerance afforded efficient C2H2/C2H4 separation
;
_journal_name_full 'Chemical Communications'
_journal_paper_doi 10.1039/C9CC00976K
_journal_year 2019
_chemical_formula_sum 'C24 H16 F5 N4 Nb Ni O'
_chemical_formula_weight 623.03
_space_group_crystal_system tetragonal
_space_group_IT_number 139
_space_group_name_Hall '-I 4 2'
_space_group_name_H-M_alt 'I 4/m m m'
_symmetry_space_group_name_Hall '-I 4 2'
_symmetry_space_group_name_H-M 'I 4/m m m'
_atom_sites_solution_hydrogens difmap
_audit_creation_method SHELXL-2018/3
_audit_update_record
;
2019-01-29 deposited with the CCDC.    2019-04-02 downloaded from the CCDC.
;
_cell_angle_alpha 90
_cell_angle_beta 90
_cell_angle_gamma 90
_cell_formula_units_Z 2
_cell_length_a 13.8526(6)
_cell_length_b 13.8526(6)
_cell_length_c 7.8862(4)
_cell_measurement_reflns_used 6299
_cell_measurement_temperature 193(2)
_cell_measurement_theta_max 54.05
_cell_measurement_theta_min 5.62
_cell_volume 1513.32(12)
_computing_structure_refinement 'SHELXL-2018/3 (Sheldrick, 2018)'
_computing_structure_solution 'SHELXT 2014/5 (Sheldrick, 2014)'
_diffrn_ambient_temperature 193(2)
_diffrn_measured_fraction_theta_full 0.993
_diffrn_measured_fraction_theta_max 0.993
_diffrn_measurement_device_type 'Bruker D8 Venture'
_diffrn_radiation_type GaK\a
_diffrn_radiation_wavelength 1.34139
_diffrn_reflns_av_R_equivalents 0.0567
_diffrn_reflns_av_unetI/netI 0.0225
_diffrn_reflns_Laue_measured_fraction_full 0.993
_diffrn_reflns_Laue_measured_fraction_max 0.993
_diffrn_reflns_limit_h_max 16
_diffrn_reflns_limit_h_min -16
_diffrn_reflns_limit_k_max 16
_diffrn_reflns_limit_k_min -16
_diffrn_reflns_limit_l_max 7
_diffrn_reflns_limit_l_min -9
_diffrn_reflns_number 9148
_diffrn_reflns_point_group_measured_fraction_full 0.993
_diffrn_reflns_point_group_measured_fraction_max 0.993
_diffrn_reflns_theta_full 53.000
_diffrn_reflns_theta_max 53.000
_diffrn_reflns_theta_min 5.616
_exptl_absorpt_coefficient_mu 5.783
_exptl_crystal_density_diffrn 1.367
_exptl_crystal_description block
_exptl_crystal_F_000 620
_exptl_crystal_size_max 0.090
_exptl_crystal_size_mid 0.080
_exptl_crystal_size_min 0.060
_refine_diff_density_max 2.216
_refine_diff_density_min -0.787
_refine_diff_density_rms 0.174
_refine_ls_extinction_method none
_refine_ls_goodness_of_fit_ref 1.157
_refine_ls_hydrogen_treatment constr
_refine_ls_matrix_type full
_refine_ls_number_parameters 61
_refine_ls_number_reflns 417
_refine_ls_number_restraints 36
_refine_ls_restrained_S_all 1.115
_refine_ls_R_factor_all 0.0644
_refine_ls_R_factor_gt 0.0644
_refine_ls_shift/su_max 0.000
_refine_ls_shift/su_mean 0.000
_refine_ls_structure_factor_coef Fsqd
_refine_ls_weighting_details 'w=1/[\s^2^(Fo^2^)+(0.1350P)^2^+1.1712P] where P=(Fo^2^+2Fc^2^)/3'
_refine_ls_weighting_scheme calc
_refine_ls_wR_factor_gt 0.1671
_refine_ls_wR_factor_ref 0.1671
_reflns_Friedel_coverage 0.000
_reflns_number_gt 417
_reflns_number_total 417
_reflns_threshold_expression 'I > 2\s(I)'
_cod_data_source_file c9cc00976k2.cif
_cod_data_source_block 12_a_sq
_cod_original_cell_volume 1513.32(15)
_cod_database_code 7123240
_shelx_shelxl_version_number 2018/3
_shelx_space_group_comment
;
The symmetry employed for this shelxl refinement is uniquely defined
by the following loop, which should always be used as a source of
symmetry information in preference to the above space-group names.
They are only intended as comments.
;
_shelx_estimated_absorpt_t_min 0.624
_shelx_estimated_absorpt_t_max 0.723

loop_
_space_group_symop_operation_xyz
'x, y, z'
'-y, x, z'
'-x, -y, z'
'y, -x, z'
'x, -y, -z'
'y, x, -z'
'-x, y, -z'
'-y, -x, -z'
'x+1/2, y+1/2, z+1/2'
'-y+1/2, x+1/2, z+1/2'
'-x+1/2, -y+1/2, z+1/2'
'y+1/2, -x+1/2, z+1/2'
'x+1/2, -y+1/2, -z+1/2'
'y+1/2, x+1/2, -z+1/2'
'-x+1/2, y+1/2, -z+1/2'
'-y+1/2, -x+1/2, -z+1/2'
'-x, -y, -z'
'y, -x, -z'
'x, y, -z'
'-y, x, -z'
'-x, y, z'
'-y, -x, z'
'x, -y, z'
'y, x, z'
'-x+1/2, -y+1/2, -z+1/2'
'y+1/2, -x+1/2, -z+1/2'
'x+1/2, y+1/2, -z+1/2'
'-y+1/2, x+1/2, -z+1/2'
'-x+1/2, y+1/2, z+1/2'
'-y+1/2, -x+1/2, z+1/2'
'x+1/2, -y+1/2, z+1/2'
'y+1/2, x+1/2, z+1/2'

loop_
_atom_site_label
_atom_site_type_symbol
_atom_site_fract_x
_atom_site_fract_y
_atom_site_fract_z
_atom_site_U_iso_or_equiv
_atom_site_adp_type
_atom_site_occupancy
_atom_site_site_symmetry_order
_atom_site_calc_flag
_atom_site_refinement_flags_posn
_atom_site_refinement_flags_adp
_atom_site_refinement_flags_occupancy
_atom_site_disorder_assembly
_atom_site_disorder_group
Nb1 Nb 0.000000 0.000000 1.000000 0.0409(6) Uani 1 16 d S T P . .
Ni1 Ni 0.000000 0.000000 0.500000 0.0168(6) Uani 1 16 d S T P . .
F1 F 0.000000 0.000000 0.7552(5) 0.0263(17) Uani 0.5 8 d S T P A 1
O1 O 0.000000 0.000000 0.7552(5) 0.0263(17) Uani 0.5 8 d S T P A 2
F2 F 0.0971(2) -0.0971(2) 1.000000 0.0639(15) Uani 1 4 d S T P A .
N1 N 0.000000 0.1520(3) 0.500000 0.0245(11) Uani 1 4 d S T P A .
C1B C -0.0252(16) 0.2030(9) 0.3616(19) 0.023(3) Uani 0.34(3) 1 d . U P A 2
H1BA H -0.048187 0.168514 0.265584 0.027 Uiso 0.34(3) 1 d R U P A 2
C2B C -0.0256(16) 0.3022(10) 0.3600(19) 0.031(4) Uani 0.34(3) 1 d . U P A 2
H2BA H -0.048517 0.334840 0.261931 0.038 Uiso 0.34(3) 1 d R U P A 2
C3 C 0.000000 0.3542(4) 0.500000 0.0353(15) Uani 1 4 d S TU P . .
C4 C 0.000000 0.4564(6) 0.500000 0.0380(15) Uani 1 4 d S TU P A .
C1A C 0.056(3) 0.2013(18) 0.380(3) 0.015(6) Uani 0.16(3) 1 d . U P A 1
H1AA H 0.079834 0.166793 0.284294 0.018 Uiso 0.16(3) 1 d R U P A 1
C2A C 0.058(4) 0.300(2) 0.370(4) 0.025(7) Uani 0.16(3) 1 d . U P A 1
H2AA H 0.081820 0.332385 0.272280 0.030 Uiso 0.16(3) 1 d R U P A 1

loop_
_atom_site_aniso_label
_atom_site_aniso_U_11
_atom_site_aniso_U_22
_atom_site_aniso_U_33
_atom_site_aniso_U_23
_atom_site_aniso_U_13
_atom_site_aniso_U_12
Nb1 0.0396(7) 0.0396(7) 0.0435(9) 0.000 0.000 0.000
Ni1 0.0192(7) 0.0192(7) 0.0120(9) 0.000 0.000 0.000
F1 0.031(3) 0.031(3) 0.018(4) 0.000 0.000 0.000
O1 0.031(3) 0.031(3) 0.018(4) 0.000 0.000 0.000
F2 0.081(2) 0.081(2) 0.029(2) 0.000 0.000 0.035(3)
N1 0.037(3) 0.019(2) 0.017(2) 0.000 0.000 0.000
C1B 0.022(7) 0.022(4) 0.024(4) -0.002(3) 0.000(4) 0.000(3)
C2B 0.031(7) 0.033(5) 0.031(5) 0.006(3) -0.006(4) 0.004(4)
C3 0.043(3) 0.031(3) 0.032(3) 0.000 0.000 0.000
C4 0.042(4) 0.037(3) 0.035(3) 0.000 0.000 0.000
C1A 0.015(8) 0.014(7) 0.016(7) 0.002(4) -0.003(5) 0.002(5)
C2A 0.025(9) 0.027(8) 0.024(8) 0.002(4) -0.001(5) 0.001(5)

loop_
_atom_type_symbol
_atom_type_description
_atom_type_scat_dispersion_real
_atom_type_scat_dispersion_imag
_atom_type_scat_source
C C 0.0137 0.0067 'International Tables Vol C Tables 4.2.6.8 and 6.1.1.4'
H H 0.0000 0.0000 'International Tables Vol C Tables 4.2.6.8 and 6.1.1.4'
F F 0.0583 0.0400 'International Tables Vol C Tables 4.2.6.8 and 6.1.1.4'
N N 0.0241 0.0134 'International Tables Vol C Tables 4.2.6.8 and 6.1.1.4'
Nb Nb -0.2894 1.9494 'International Tables Vol C Tables 4.2.6.8 and 6.1.1.4'
Ni Ni -1.3357 3.2904 'International Tables Vol C Tables 4.2.6.8 and 6.1.1.4'
O O 0.0389 0.0241 'International Tables Vol C Tables 4.2.6.8 and 6.1.1.4'

loop_
_geom_angle_atom_site_label_1
_geom_angle_atom_site_label_2
_geom_angle_atom_site_label_3
_geom_angle
_geom_angle_site_symmetry_1
_geom_angle_site_symmetry_3
F2 Nb1 F2 180.0(3) 18_557 2
F2 Nb1 F2 90.0 18_557 17_557
F2 Nb1 F2 90.0 2 17_557
F2 Nb1 F2 90.0 18_557 .
F2 Nb1 F2 90.0 2 .
F2 Nb1 F2 180.0 17_557 .
F2 Nb1 F1 90.000(1) 18_557 .
F2 Nb1 F1 90.000(1) 2 .
F2 Nb1 F1 90.0 17_557 .
F2 Nb1 F1 90.0 . .
F2 Nb1 O1 90.000(1) 18_557 .
F2 Nb1 O1 90.000(1) 2 .
F2 Nb1 O1 90.0 17_557 .
F2 Nb1 O1 90.0 . .
F2 Nb1 F1 90.000(1) 18_557 17_557
F2 Nb1 F1 90.000(1) 2 17_557
F2 Nb1 F1 90.0 17_557 17_557
F2 Nb1 F1 90.0 . 17_557
F1 Nb1 F1 180.0 . 17_557
F1 Ni1 F1 180.0 17_556 .
F1 Ni1 N1 90.0 17_556 18_556
F1 Ni1 N1 90.0 . 18_556
F1 Ni1 N1 90.0 17_556 2
F1 Ni1 N1 90.0 . 2
O1 Ni1 N1 90.0 . 2
N1 Ni1 N1 180.0 18_556 2
F1 Ni1 N1 90.0 17_556 17_556
F1 Ni1 N1 90.0 . 17_556
O1 Ni1 N1 90.0 . 17_556
N1 Ni1 N1 90.0 18_556 17_556
N1 Ni1 N1 90.0 2 17_556
F1 Ni1 N1 90.0 17_556 .
F1 Ni1 N1 90.0 . .
O1 Ni1 N1 90.0 . .
N1 Ni1 N1 90.0 18_556 .
N1 Ni1 N1 90.0 2 .
N1 Ni1 N1 180.0 17_556 .
Nb1 F1 Ni1 180.0 . .
Nb1 O1 Ni1 180.0 . .
C1A N1 C1A 85(3) . 19_556
C1A N1 C1A 122(2) . 7_556
C1A N1 C1A 67(3) 19_556 7_556
C1A N1 C1A 67(3) . 21
C1A N1 C1A 122(2) 19_556 21
C1A N1 C1A 85(3) 7_556 21
C1B N1 Ni1 121.7(6) . .
C1B N1 Ni1 121.7(6) 7_556 .
C1B N1 Ni1 121.7(6) 19_556 .
C1B N1 Ni1 121.7(6) 21 .
C1A N1 Ni1 119.1(11) . .
C1A N1 Ni1 119.1(11) 19_556 .
C1A N1 Ni1 119.1(11) 7_556 .
C1A N1 Ni1 119.1(11) 21 .
C1B C1B N1 75.0(10) 21 .
C1B C1B C2B 90.2(7) 21 .
N1 C1B C2B 122.2(11) . .
N1 C1B C2B 110.8(14) . 21
C1B C1B H1BA 109.6 21 .
N1 C1B H1BA 118.0 . .
C2B C1B H1BA 119.6 . .
C2B C1B H1BA 126.4 21 .
C2B C2B C3 74.9(10) 21 .
C2B C2B C1B 89.8(7) 21 .
C3 C2B C1B 121.2(12) . .
C3 C2B C1B 110.1(14) . 21
C2B C2B H2BA 109.5 21 .
C3 C2B H2BA 119.7 . .
C1B C2B H2BA 119.0 . .
C1B C2B H2BA 125.6 21 .
C2B C3 C2B 30.1(19) 21 .
C2B C3 C2B 116.4(12) 7_556 .
C2B C3 C2B 108.0(16) 19_556 .
C2B C3 C4 121.8(6) 21 .
C2B C3 C4 121.8(6) 7_556 .
C2B C3 C4 121.8(6) 19_556 .
C2B C3 C4 121.8(6) . .
C4 C3 C2A 120.0(13) . .
C4 C3 C2A 120.0(13) . 21
C2A C3 C2A 65(3) . 21
C4 C3 C2A 120.0(13) . 19_556
C2A C3 C2A 86(3) . 19_556
C2A C3 C2A 120(3) 21 19_556
C2B C3 C2A 115.2(10) 21 7_556
C2B C3 C2A 48(2) 7_556 7_556
C2B C3 C2A 17.5(11) 19_556 7_556
C2B C3 C2A 98.5(16) . 7_556
C4 C3 C2A 120.0(13) . 7_556
C2A C3 C2A 120(3) . 7_556
C2A C3 C2A 86(3) 21 7_556
C2A C3 C2A 65(3) 19_556 7_556
C4 C4 C3 180.0 17_566 .
C2A C1A N1 122(2) . .
C2A C1A C1A 91.3(17) . 21
N1 C1A C1A 56.4(17) . 21
C2A C1A C1A 93.2(17) . 19_556
N1 C1A C1A 47.5(14) . 19_556
C1A C1A C1A 90.001(5) 21 19_556
C2A C1A C2A 51(3) . 21
N1 C1A C2A 86(2) . 21
C1A C1A C2A 40.8(17) 21 21
C1A C1A C2A 92.1(11) 19_556 21
C2A C1A H1AA 116.7 . .
N1 C1A H1AA 118.8 . .
C1A C1A H1AA 110.3 21 .
C1A C1A H1AA 142.3 19_556 .
C2A C1A H1AA 124.2 21 .
C1A C2A C2A 88.7(17) . 21
C1A C2A C3 117(3) . .
C2A C2A C3 57.6(17) 21 .
C1A C2A C1A 48(2) . 21
C2A C2A C1A 40.8(17) 21 21
C3 C2A C1A 84(3) . 21
C1A C2A C2A 86.8(17) . 19_556
C2A C2A C2A 90.001(4) 21 19_556
C3 C2A C2A 47.1(13) . 19_556
C1A C2A C2A 87.9(11) 21 19_556
C1A C2A H2AA 121.9 . .
C2A C2A H2AA 110.1 21 .
C3 C2A H2AA 119.8 . .
C1A C2A H2AA 126.9 21 .
C2A C2A H2AA 144.1 19_556 .

loop_
_geom_bond_atom_site_label_1
_geom_bond_atom_site_label_2
_geom_bond_distance
_geom_bond_site_symmetry_2
Nb1 F2 1.903(5) 18_557
Nb1 F2 1.903(5) 2
Nb1 F2 1.903(5) 17_557
Nb1 F2 1.903(5) .
Nb1 F1 1.930(4) .
Nb1 O1 1.930(4) .
Nb1 F1 1.930(4) 17_557
Ni1 F1 2.013(4) 17_556
Ni1 F1 2.013(4) .
Ni1 O1 2.013(4) .
Ni1 N1 2.105(4) 18_556
Ni1 N1 2.105(4) 2
Ni1 N1 2.105(4) 17_556
Ni1 N1 2.105(4) .
N1 C1B 1.346(13) .
N1 C1B 1.346(13) 7_556
N1 C1B 1.346(13) 19_556
N1 C1B 1.346(13) 21
N1 C1A 1.40(3) .
N1 C1A 1.40(3) 19_556
N1 C1A 1.40(3) 7_556
N1 C1A 1.40(3) 21
C1B C1B 0.70(4) 21
C1B C2B 1.376(18) .
C1B C2B 1.55(2) 21
C1B H1BA 0.9500 .
C2B C2B 0.71(5) 21
C2B C3 1.365(14) .
C2B H2BA 0.9500 .
C3 C4 1.416(11) .
C3 C2A 1.51(4) .
C3 C2A 1.51(4) 21
C3 C2A 1.51(4) 19_556
C3 C2A 1.51(4) 7_556
C4 C4 1.208(18) 17_566
C1A C2A 1.37(4) .
C1A C1A 1.55(9) 21
C1A C1A 1.90(5) 19_556
C1A C2A 2.09(7) 21
C1A H1AA 0.9500 .
C2A C2A 1.61(10) 21
C2A C2A 2.05(6) 19_556
C2A H2AA 0.9500 .

loop_
_geom_torsion_atom_site_label_1
_geom_torsion_atom_site_label_2
_geom_torsion_atom_site_label_3
_geom_torsion_atom_site_label_4
_geom_torsion
_geom_torsion_site_symmetry_1
_geom_torsion_site_symmetry_4
C1B N1 C1B C1B 80.5(7) 7_556 21
C1B N1 C1B C1B 111.8(13) 19_556 21
Ni1 N1 C1B C1B -99.5(7) . 21
C1B N1 C1B C2B -0.1(9) 7_556 .
C1B N1 C1B C2B 31(2) 19_556 .
C1B N1 C1B C2B -80.5(13) 21 .
Ni1 N1 C1B C2B 179.9(9) . .
C1B N1 C1B C2B 27.8(11) 7_556 21
C1B N1 C1B C2B 59(3) 19_556 21
C1B N1 C1B C2B -52.6(18) 21 21
Ni1 N1 C1B C2B -152.2(11) . 21
C1B C1B C2B C2B -0.003(1) 21 21
N1 C1B C2B C2B 72.3(14) . 21
C1B C1B C2B C3 -72.2(14) 21 .
N1 C1B C2B C3 0.1(19) . .
C2B C1B C2B C3 -72.1(14) 21 .
N1 C1B C2B C1B 72.3(14) . 21
C2B C1B C2B C1B 0.003(1) 21 21
C1B C2B C3 C2B 80.3(13) . 21
C1B C2B C3 C2B 53.0(17) 21 21
C2B C2B C3 C2B -80.4(7) 21 7_556
C1B C2B C3 C2B -0.1(9) . 7_556
C1B C2B C3 C2B -27.3(11) 21 7_556
C2B C2B C3 C2B -111.7(12) 21 19_556
C1B C2B C3 C2B -31(2) . 19_556
C1B C2B C3 C2B -59(3) 21 19_556
C2B C2B C3 C4 99.6(7) 21 .
C1B C2B C3 C4 179.9(9) . .
C1B C2B C3 C4 152.7(11) 21 .
C1A N1 C1A C2A -60(3) 19_556 .
C1A N1 C1A C2A -1(2) 7_556 .
C1A N1 C1A C2A 67(3) 21 .
Ni1 N1 C1A C2A 179(2) . .
C1A N1 C1A C1A -127.5(16) 19_556 21
C1A N1 C1A C1A -68.3(14) 7_556 21
Ni1 N1 C1A C1A 111.7(14) . 21
C1A N1 C1A C1A 59(2) 7_556 19_556
C1A N1 C1A C1A 127.5(16) 21 19_556
Ni1 N1 C1A C1A -121(2) . 19_556
C1A N1 C1A C2A -97(2) 19_556 21
C1A N1 C1A C2A -37.7(10) 7_556 21
C1A N1 C1A C2A 30.6(19) 21 21
Ni1 N1 C1A C2A 142.3(10) . 21
N1 C1A C2A C2A -50(3) . 21
C1A C1A C2A C2A 0.0 21 21
C1A C1A C2A C2A -90.08(11) 19_556 21
N1 C1A C2A C3 2(4) . .
C1A C1A C2A C3 52(2) 21 .
C1A C1A C2A C3 -38(2) 19_556 .
C2A C1A C2A C3 52(2) 21 .
N1 C1A C2A C1A -50(3) . 21
C1A C1A C2A C1A -90.07(11) 19_556 21
C2A C1A C2A C1A 0.0 21 21
N1 C1A C2A C2A 40(3) . 19_556
C1A C1A C2A C2A 90.07(11) 21 19_556
C1A C1A C2A C2A -0.002(6) 19_556 19_556
C2A C1A C2A C2A 90.07(11) 21 19_556
C4 C3 C2A C1A 178.9(18) . .
C2A C3 C2A C1A -70(3) 21 .
C2A C3 C2A C1A 56(3) 19_556 .
C2A C3 C2A C1A -1.1(18) 7_556 .
C4 C3 C2A C2A -111.5(13) . 21
C2A C3 C2A C2A 126.1(19) 19_556 21
C2A C3 C2A C2A 68.5(13) 7_556 21
C4 C3 C2A C1A -144.9(8) . 21
C2A C3 C2A C1A -33.4(17) 21 21
C2A C3 C2A C1A 93(2) 19_556 21
C2A C3 C2A C1A 35.1(8) 7_556 21
C4 C3 C2A C2A 122(2) . 19_556
C2A C3 C2A C2A -126.1(19) 21 19_556
C2A C3 C2A C2A -58(2) 7_556 19_556
